data_7017387
loop_
_publ_author_name
'St-Pierre, Gabriel'
'Ladouceur, S\'ebastien'
'Fortin, Daniel'
'Zysman-Colman, Eli'

_publ_section_title
;
 Fraternal twin iridium hemicage chelates.
;
_journal_issue 44
_journal_name_full 'Dalton transactions (Cambridge, England : 2003)'
_journal_page_first 11726
_journal_page_last 11731
_journal_paper_doi 10.1039/c1dt11236h
_journal_volume 40
_journal_year 2011
_chemical_formula_sum 'C51 H45 Cl9 Ir N3'
_chemical_formula_weight 1211.15
_chemical_name_systematic
;
?
;
_space_group_IT_number 148
_symmetry_cell_setting hexagonal
_symmetry_space_group_name_Hall '-R 3'
_symmetry_space_group_name_H-M 'R -3 :H'
_atom_sites_solution_hydrogens geom
_atom_sites_solution_primary direct
_atom_sites_solution_secondary difmap
_audit_conform_dict_location ftp://ftp.iucr.org/pub/cif_core.dic
_audit_conform_dict_name cif_core.dic
_audit_conform_dict_version 2.3
_audit_creation_date 2010-08-30T14:19:33-00:00
_audit_creation_method 'WinGX routine CIF_UPDATE'
_cell_angle_alpha 90
_cell_angle_beta 90
_cell_angle_gamma 120
_cell_formula_units_Z 6
_cell_length_a 16.655(9)
_cell_length_b 16.655
_cell_length_c 29.156(13)
_cell_measurement_reflns_used 20
_cell_measurement_temperature 193(2)
_cell_measurement_theta_max 12.5
_cell_measurement_theta_min 10
_cell_volume 7004(5)
_computing_cell_refinement Difrac
_computing_data_collection Difrac
_computing_data_reduction NRCVAX
_computing_structure_refinement 'SHELXL-97 (Sheldrick, 1997)'
_computing_structure_solution 'SHELXS-97 (Sheldrick, 1997)'
_diffrn_ambient_temperature 193(2)
_diffrn_measured_fraction_theta_full 1
_diffrn_measured_fraction_theta_max 1
_diffrn_measurement_device_type CAD4
_diffrn_measurement_method Omega
_diffrn_radiation_monochromator graphite
_diffrn_radiation_type MoK\a
_diffrn_radiation_wavelength 0.71073
_diffrn_reflns_av_R_equivalents 0
_diffrn_reflns_av_unetI/netI 0.062
_diffrn_reflns_limit_h_max 17
_diffrn_reflns_limit_h_min -16
_diffrn_reflns_limit_k_max 20
_diffrn_reflns_limit_k_min 0
_diffrn_reflns_limit_l_max 35
_diffrn_reflns_limit_l_min 0
_diffrn_reflns_number 2911
_diffrn_reflns_theta_full 25.5
_diffrn_reflns_theta_max 25.53
_diffrn_reflns_theta_min 1.58
_diffrn_standards_decay_% 0
_diffrn_standards_interval_count 100
_diffrn_standards_number 1
_exptl_absorpt_coefficient_mu 3.416
_exptl_absorpt_correction_T_max 0.4272
_exptl_absorpt_correction_T_min 0.3419
_exptl_absorpt_correction_type psi-scan
_exptl_absorpt_process_details Empirical
_exptl_crystal_colour Yellow
_exptl_crystal_density_diffrn 1.723
_exptl_crystal_density_method 'not measured'
_exptl_crystal_description Prism
_exptl_crystal_F_000 3612
_exptl_crystal_size_max 0.4
_exptl_crystal_size_mid 0.3
_exptl_crystal_size_min 0.3
_refine_diff_density_max 3.382
_refine_diff_density_min -4.54
_refine_diff_density_rms 0.26
_refine_ls_extinction_coef 0.00014(7)
_refine_ls_extinction_expression Fc^*^=kFc[1+0.001xFc^2^\l^3^/sin(2\q)]^-1/4^
_refine_ls_extinction_method SHELXL
_refine_ls_goodness_of_fit_ref 0.994
_refine_ls_hydrogen_treatment none
_refine_ls_matrix_type full
_refine_ls_number_parameters 194
_refine_ls_number_reflns 2911
_refine_ls_number_restraints 0
_refine_ls_restrained_S_all 0.994
_refine_ls_R_factor_all 0.0892
_refine_ls_R_factor_gt 0.0678
_refine_ls_shift/su_max 0
_refine_ls_shift/su_mean 0
_refine_ls_structure_factor_coef Fsqd
_refine_ls_weighting_details 'calc w=1/[\s^2^(Fo^2^)+(0.1333P)^2^+0.0000P] where P=(Fo^2^+2Fc^2^)/3'
_refine_ls_weighting_scheme calc
_refine_ls_wR_factor_gt 0.1633
_refine_ls_wR_factor_ref 0.1729
_reflns_number_gt 2349
_reflns_number_total 2911
_reflns_threshold_expression >2sigma(I)
_cod_data_source_file c1dt11236h.txt
_cod_data_source_block gstpc1194_1
_cod_depositor_comments
;
The following automatic conversions were performed:

'_symmetry_cell_setting' value 'Hexagonal' changed to 'hexagonal'
according to /home/saulius/struct/CIF-dictionaries/cif_core.dic
dictionary named 'cif_core.dic' version 2.4.1 from
2010-06-29.

'_exptl_absorpt_correction_type' value 'Psi-Scan'
changed to 'psi-scan' according to
/home/saulius/struct/CIF-dictionaries/cif_core.dic dictionary named
'cif_core.dic' version 2.4.1 from 2010-06-29.

Automatic conversion script
Id: cif_fix_values 1715 2011-07-08 13:25:40Z adriana 
;
_cod_original_sg_symbol_H-M R-3
_cod_database_code 7017387

loop_
_symmetry_equiv_pos_as_xyz
'x, y, z'
'-y, x-y, z'
'-x+y, -x, z'
'x+2/3, y+1/3, z+1/3'
'-y+2/3, x-y+1/3, z+1/3'
'-x+y+2/3, -x+1/3, z+1/3'
'x+1/3, y+2/3, z+2/3'
'-y+1/3, x-y+2/3, z+2/3'
'-x+y+1/3, -x+2/3, z+2/3'
'-x, -y, -z'
'y, -x+y, -z'
'x-y, x, -z'
'-x+2/3, -y+1/3, -z+1/3'
'y+2/3, -x+y+1/3, -z+1/3'
'x-y+2/3, x+1/3, -z+1/3'
'-x+1/3, -y+2/3, -z+2/3'
'y+1/3, -x+y+2/3, -z+2/3'
'x-y+1/3, x+2/3, -z+2/3'

loop_
_atom_site_label
_atom_site_type_symbol
_atom_site_fract_x
_atom_site_fract_y
_atom_site_fract_z
_atom_site_U_iso_or_equiv
_atom_site_adp_type
_atom_site_occupancy
_atom_site_symmetry_multiplicity
_atom_site_calc_flag
_atom_site_refinement_flags
C16 C 0.0732(8) 0.4322(8) 0.1594(4) 0.035(3) Uani 1 1 d .
H16A H 0.0068 0.4009 0.1663 0.052 Uiso 1 1 calc R
H16B H 0.1083 0.4707 0.1855 0.052 Uiso 1 1 calc R
H16C H 0.0917 0.3857 0.1535 0.052 Uiso 1 1 calc R
C17 C 0.7588(7) 0.8875(7) 0.0409(4) 0.029(2) Uani 1 1 d .
H17 H 0.7508 0.8861 0.0069 0.035 Uiso 1 1 calc R
C1 C 0.2377(6) 0.6241(7) -0.1599(3) 0.021(2) Uani 1 1 d .
H1 H 0.172 0.5953 -0.1601 0.026 Uiso 1 1 calc R
C2 C 0.2787(7) 0.5700(6) -0.1598(3) 0.0192(19) Uani 1 1 d .
C3 C 0.2210(7) 0.4651(7) -0.1606(3) 0.025(2) Uani 1 1 d .
H3A H 0.263 0.4391 -0.1628 0.03 Uiso 1 1 calc R
H3B H 0.1813 0.4456 -0.1883 0.03 Uiso 1 1 calc R
C4 C 0.1587(7) 0.4243(6) -0.1175(3) 0.022(2) Uani 1 1 d .
H4A H 0.1164 0.4498 -0.1153 0.026 Uiso 1 1 calc R
H4B H 0.1203 0.3562 -0.1209 0.026 Uiso 1 1 calc R
C5 C 0.2147(6) 0.4462(6) -0.0744(3) 0.0191(19) Uani 1 1 d .
C6 C 0.2542(7) 0.3922(6) -0.0612(3) 0.0217(19) Uani 1 1 d .
H6 H 0.2419 0.3388 -0.0783 0.026 Uiso 1 1 calc R
C7 C 0.3116(7) 0.4180(6) -0.0226(3) 0.024(2) Uani 1 1 d .
H7 H 0.3383 0.3817 -0.0134 0.029 Uiso 1 1 calc R
C8 C 0.3298(6) 0.4961(6) 0.0022(3) 0.0178(18) Uani 1 1 d .
C9 C 0.2909(6) 0.5523(6) -0.0103(3) 0.0170(18) Uani 1 1 d .
C10 C 0.2327(6) 0.5244(6) -0.0484(3) 0.0191(19) Uani 1 1 d .
H10 H 0.2044 0.5594 -0.0571 0.023 Uiso 1 1 calc R
C11 C 0.1357(6) 0.6081(6) 0.0418(3) 0.0196(19) Uani 1 1 d .
C12 C 0.0433(6) 0.5547(6) 0.0572(3) 0.0211(19) Uani 1 1 d .
H12 H -0.0049 0.5587 0.0418 0.025 Uiso 1 1 calc R
C13 C 0.0229(7) 0.4973(7) 0.0942(3) 0.024(2) Uani 1 1 d .
H13 H -0.0396 0.4606 0.104 0.029 Uiso 1 1 calc R
C14 C 0.0931(7) 0.4926(6) 0.1175(3) 0.023(2) Uani 1 1 d .
C15 C 0.1816(6) 0.5445(6) 0.1001(3) 0.020(2) Uani 1 1 d .
H15 H 0.2299 0.5396 0.1147 0.024 Uiso 1 1 calc R
Ir1 Ir 0.3333 0.6667 0.027924(19) 0.0133(3) Uani 1 3 d S
N1 N 0.2039(5) 0.6013(5) 0.0640(2) 0.0153(15) Uani 1 1 d .
Cl1 Cl 0.7643(2) 0.98945(19) 0.06231(10) 0.0388(7) Uani 1 1 d .
Cl2 Cl 0.86326(19) 0.8897(2) 0.05287(9) 0.0352(6) Uani 1 1 d .
Cl3 Cl 0.6645(2) 0.7889(2) 0.06417(12) 0.0472(8) Uani 1 1 d .

loop_
_atom_site_aniso_label
_atom_site_aniso_U_11
_atom_site_aniso_U_22
_atom_site_aniso_U_33
_atom_site_aniso_U_23
_atom_site_aniso_U_13
_atom_site_aniso_U_12
C16 0.033(6) 0.035(6) 0.037(6) 0.013(5) 0.013(5) 0.018(5)
C17 0.029(6) 0.027(5) 0.031(6) -0.005(4) -0.002(4) 0.013(5)
C1 0.021(5) 0.024(5) 0.013(4) 0.002(4) 0.002(3) 0.007(4)
C2 0.027(5) 0.022(5) 0.012(4) 0.000(3) 0.000(4) 0.014(4)
C3 0.023(5) 0.026(5) 0.023(5) -0.002(4) 0.000(4) 0.011(4)
C4 0.023(5) 0.013(4) 0.028(5) -0.005(4) -0.002(4) 0.008(4)
C5 0.015(4) 0.016(4) 0.023(5) -0.003(4) -0.002(4) 0.005(4)
C6 0.028(5) 0.017(5) 0.022(5) 0.000(4) -0.001(4) 0.013(4)
C7 0.028(5) 0.016(5) 0.026(5) 0.005(4) 0.008(4) 0.009(4)
C8 0.021(5) 0.015(4) 0.014(4) 0.004(3) 0.004(3) 0.007(4)
C9 0.009(4) 0.017(4) 0.018(4) 0.003(3) 0.004(3) 0.001(4)
C10 0.013(4) 0.016(4) 0.025(5) -0.005(4) 0.000(4) 0.005(4)
C11 0.014(4) 0.019(5) 0.024(5) -0.004(4) -0.004(4) 0.007(4)
C12 0.014(4) 0.018(5) 0.033(5) -0.003(4) 0.000(4) 0.009(4)
C13 0.021(5) 0.028(5) 0.027(5) 0.003(4) 0.009(4) 0.015(4)
C14 0.025(5) 0.018(5) 0.025(5) 0.006(4) 0.009(4) 0.010(4)
C15 0.018(5) 0.019(5) 0.027(5) 0.004(4) 0.006(4) 0.011(4)
Ir1 0.0121(3) 0.0121(3) 0.0157(3) 0 0 0.00605(14)
N1 0.011(4) 0.019(4) 0.020(4) -0.004(3) 0.005(3) 0.010(3)
Cl1 0.0454(17) 0.0294(14) 0.0464(16) -0.0096(12) -0.0013(13) 0.0223(13)
Cl2 0.0302(14) 0.0422(15) 0.0368(14) -0.0045(11) -0.0018(11) 0.0207(12)
Cl3 0.0377(16) 0.0312(15) 0.072(2) 0.0168(14) 0.0170(15) 0.0163(13)

loop_
_atom_type_symbol
_atom_type_description
_atom_type_scat_dispersion_real
_atom_type_scat_dispersion_imag
_atom_type_scat_source
C C 0.0033 0.0016 'International Tables Vol C Tables 4.2.6.8 and 6.1.1.4'
H H 0 0 'International Tables Vol C Tables 4.2.6.8 and 6.1.1.4'
Cl Cl 0.1484 0.1585 'International Tables Vol C Tables 4.2.6.8 and 6.1.1.4'
Ir Ir -1.4442 7.9887 'International Tables Vol C Tables 4.2.6.8 and 6.1.1.4'
N N 0.0061 0.0033 'International Tables Vol C Tables 4.2.6.8 and 6.1.1.4'

loop_
_geom_angle_atom_site_label_1
_geom_angle_atom_site_label_2
_geom_angle_atom_site_label_3
_geom_angle
_geom_angle_site_symmetry_1
_geom_angle_site_symmetry_3
Cl3 C17 Cl2 111.0(6) . .
Cl3 C17 Cl1 111.0(6) . .
Cl2 C17 Cl1 109.6(6) . .
C2 C1 C2 121.1(10) . 3_565
C1 C2 C1 118.9(10) . 2_665
C1 C2 C3 121.2(9) . .
C1 C2 C3 119.9(8) 2_665 .
C2 C3 C4 113.0(8) . .
C5 C4 C3 112.0(8) . .
C10 C5 C6 119.6(8) . .
C10 C5 C4 119.8(8) . .
C6 C5 C4 120.5(8) . .
C7 C6 C5 119.4(9) . .
C8 C7 C6 120.2(9) . .
C7 C8 C9 121.7(9) . .
C7 C8 C11 122.2(9) . 2_665
C9 C8 C11 116.1(8) . 2_665
C10 C9 C8 117.0(8) . .
C10 C9 Ir1 128.1(7) . .
C8 C9 Ir1 114.8(6) . .
C9 C10 C5 122.1(9) . .
N1 C11 C12 119.3(8) . .
N1 C11 C8 115.1(8) . 3_565
C12 C11 C8 125.6(8) . 3_565
C13 C12 C11 120.2(9) . .
C12 C13 C14 120.3(9) . .
C15 C14 C13 116.8(9) . .
C15 C14 C16 121.7(9) . .
C13 C14 C16 121.6(9) . .
N1 C15 C14 124.4(9) . .
C9 Ir1 C9 92.1(3) 3_565 2_665
C9 Ir1 C9 92.1(3) 3_565 .
C9 Ir1 C9 92.1(3) 2_665 .
C9 Ir1 N1 90.2(3) 3_565 3_565
C9 Ir1 N1 80.0(3) 2_665 3_565
C9 Ir1 N1 171.8(3) . 3_565
C9 Ir1 N1 80.0(3) 3_565 .
C9 Ir1 N1 171.8(3) 2_665 .
C9 Ir1 N1 90.2(3) . .
N1 Ir1 N1 97.9(3) 3_565 .
C9 Ir1 N1 171.8(3) 3_565 2_665
C9 Ir1 N1 90.2(3) 2_665 2_665
C9 Ir1 N1 80.0(3) . 2_665
N1 Ir1 N1 97.9(3) 3_565 2_665
N1 Ir1 N1 97.9(3) . 2_665
C15 N1 C11 119.0(8) . .
C15 N1 Ir1 126.8(6) . .
C11 N1 Ir1 113.2(6) . .

loop_
_geom_bond_atom_site_label_1
_geom_bond_atom_site_label_2
_geom_bond_distance
_geom_bond_site_symmetry_2
C16 C14 1.510(13) .
C17 Cl3 1.745(11) .
C17 Cl2 1.757(11) .
C17 Cl1 1.767(10) .
C1 C2 1.377(13) .
C1 C2 1.404(13) 3_565
C2 C1 1.404(13) 2_665
C2 C3 1.516(13) .
C3 C4 1.553(13) .
C4 C5 1.499(12) .
C5 C10 1.404(12) .
C5 C6 1.407(13) .
C6 C7 1.398(14) .
C7 C8 1.383(13) .
C8 C9 1.427(13) .
C8 C11 1.461(13) 2_665
C9 C10 1.391(12) .
C9 Ir1 2.006(9) .
C11 N1 1.361(11) .
C11 C12 1.411(13) .
C11 C8 1.461(13) 3_565
C12 C13 1.367(13) .
C13 C14 1.388(14) .
C14 C15 1.379(13) .
C15 N1 1.336(11) .
Ir1 C9 2.006(9) 3_565
Ir1 C9 2.006(9) 2_665
Ir1 N1 2.143(7) 3_565
Ir1 N1 2.143(7) .
Ir1 N1 2.143(7) 2_665

loop_
_geom_torsion_atom_site_label_1
_geom_torsion_atom_site_label_2
_geom_torsion_atom_site_label_3
_geom_torsion_atom_site_label_4
_geom_torsion
_geom_torsion_site_symmetry_1
_geom_torsion_site_symmetry_4
C2 C1 C2 C1 -0.6(17) 3_565 2_665
C2 C1 C2 C3 -179.1(6) 3_565 .
C1 C2 C3 C4 -63.1(11) . .
C1 C2 C3 C4 118.4(9) 2_665 .
C2 C3 C4 C5 -62.1(10) . .
C3 C4 C5 C10 94.1(10) . .
C3 C4 C5 C6 -81.9(11) . .
C10 C5 C6 C7 -0.7(14) . .
C4 C5 C6 C7 175.4(8) . .
C5 C6 C7 C8 -0.3(14) . .
C6 C7 C8 C9 0.3(14) . .
C6 C7 C8 C11 -177.8(9) . 2_665
C7 C8 C9 C10 0.8(13) . .
C11 C8 C9 C10 178.9(8) 2_665 .
C7 C8 C9 Ir1 -176.1(7) . .
C11 C8 C9 Ir1 2.1(10) 2_665 .
C8 C9 C10 C5 -1.8(13) . .
Ir1 C9 C10 C5 174.6(7) . .
C6 C5 C10 C9 1.8(13) . .
C4 C5 C10 C9 -174.3(8) . .
N1 C11 C12 C13 0.4(14) . .
C8 C11 C12 C13 178.6(9) 3_565 .
C11 C12 C13 C14 1.3(14) . .
C12 C13 C14 C15 -3.0(14) . .
C12 C13 C14 C16 178.1(9) . .
C13 C14 C15 N1 3.2(15) . .
C16 C14 C15 N1 -177.9(9) . .
C10 C9 Ir1 C9 0.2(8) . 3_565
C8 C9 Ir1 C9 176.6(6) . 3_565
C10 C9 Ir1 C9 -92.0(6) . 2_665
C8 C9 Ir1 C9 84.4(8) . 2_665
C10 C9 Ir1 N1 -106(2) . 3_565
C8 C9 Ir1 N1 70(2) . 3_565
C10 C9 Ir1 N1 80.1(8) . .
C8 C9 Ir1 N1 -103.4(7) . .
C10 C9 Ir1 N1 178.2(8) . 2_665
C8 C9 Ir1 N1 -5.4(6) . 2_665
C14 C15 N1 C11 -1.5(14) . .
C14 C15 N1 Ir1 -169.1(7) . .
C12 C11 N1 C15 -0.3(12) . .
C8 C11 N1 C15 -178.7(8) 3_565 .
C12 C11 N1 Ir1 168.8(7) . .
C8 C11 N1 Ir1 -9.5(9) 3_565 .
C9 Ir1 N1 C15 176.5(8) 3_565 .
C9 Ir1 N1 C15 -169(2) 2_665 .
C9 Ir1 N1 C15 84.4(7) . .
N1 Ir1 N1 C15 -94.7(6) 3_565 .
N1 Ir1 N1 C15 4.5(8) 2_665 .
C9 Ir1 N1 C11 8.3(6) 3_565 .
C9 Ir1 N1 C11 22(2) 2_665 .
C9 Ir1 N1 C11 -83.7(6) . .
N1 Ir1 N1 C11 97.1(7) 3_565 .
N1 Ir1 N1 C11 -163.7(6) 2_665 .
